data_7031552
loop_
_publ_author_name
'Campagna, Sebastiano'
'Puntoriero, Fausto'
'Nastasi, Francesco'
'Serroni, Scolastica'
'Olivier, Jean-Hubert'
'Ziessel, Raymond'

_publ_section_title
;
 Photophysical properties of an unusual bichromophoric species constructed
 from a cyclometalated Pt(II) chromophore and a blue
 Bodipy-acetylacetonate species
;
_journal_name_full 'Dalton Transactions'
_journal_paper_doi 10.1039/c4dt01127a
_journal_year 2014
_chemical_formula_moiety '(C5 H10 Mn N2 O8), 1.5(H2 O)'
_chemical_formula_sum 'C5 H13 Mn N2 O9.5'
_chemical_formula_weight 308.11
_space_group_IT_number 60
_symmetry_cell_setting orthorhombic
_symmetry_space_group_name_Hall '-P 2n 2ab'
_symmetry_space_group_name_H-M 'P b c n'
_atom_sites_solution_hydrogens geom
_atom_sites_solution_primary direct
_atom_sites_solution_secondary difmap
_audit_creation_method SHELXL-97
_cell_angle_alpha 90.00
_cell_angle_beta 90.00
_cell_angle_gamma 90.00
_cell_formula_units_Z 8
_cell_length_a 20.318(4)
_cell_length_b 11.781(3)
_cell_length_c 9.576(2)
_cell_measurement_reflns_used 14150
_cell_measurement_temperature 100(2)
_cell_measurement_theta_max 26.9
_cell_measurement_theta_min 2.0
_cell_volume 2292.2(9)
_computing_structure_refinement 'SHELXL-97 (Sheldrick, 1997)'
_computing_structure_solution 'SHELXS-97 (Sheldrick, 1990)'
_diffrn_ambient_temperature 100(2)
_diffrn_measured_fraction_theta_full 1.000
_diffrn_measured_fraction_theta_max 0.998
_diffrn_measurement_device_type IPDS2
_diffrn_measurement_method \w
_diffrn_radiation_monochromator graphite
_diffrn_radiation_source 'fine-focus sealed tube'
_diffrn_radiation_type MoK\a
_diffrn_radiation_wavelength 0.71073
_diffrn_reflns_av_R_equivalents 0.0878
_diffrn_reflns_av_sigmaI/netI 0.0645
_diffrn_reflns_limit_h_max 25
_diffrn_reflns_limit_h_min -25
_diffrn_reflns_limit_k_max 14
_diffrn_reflns_limit_k_min -14
_diffrn_reflns_limit_l_max 12
_diffrn_reflns_limit_l_min -12
_diffrn_reflns_number 38702
_diffrn_reflns_theta_full 25.00
_diffrn_reflns_theta_max 26.75
_diffrn_reflns_theta_min 2.00
_exptl_absorpt_coefficient_mu 1.198
_exptl_absorpt_correction_T_max 0.929
_exptl_absorpt_correction_T_min 0.762
_exptl_absorpt_correction_type numerical
_exptl_absorpt_process_details 'Stoe, X-area ver. 1.54'
_exptl_crystal_colour colourless
_exptl_crystal_density_diffrn 1.786
_exptl_crystal_density_method 'not measured'
_exptl_crystal_description needle
_exptl_crystal_F_000 1264
_exptl_crystal_size_max 0.33
_exptl_crystal_size_mid 0.08
_exptl_crystal_size_min 0.08
_refine_diff_density_max 0.39
_refine_diff_density_min -0.27
_refine_diff_density_rms 0.06
_refine_ls_extinction_method none
_refine_ls_goodness_of_fit_ref 0.959
_refine_ls_hydrogen_treatment constr
_refine_ls_matrix_type full
_refine_ls_number_parameters 159
_refine_ls_number_reflns 2435
_refine_ls_number_restraints 0
_refine_ls_restrained_S_all 0.959
_refine_ls_R_factor_all 0.0620
_refine_ls_R_factor_gt 0.0271
_refine_ls_shift/su_max 0.001
_refine_ls_shift/su_mean 0.000
_refine_ls_structure_factor_coef Fsqd
_refine_ls_weighting_details 'calc w=1/[\s^2^(Fo^2^)+(0.0000P)^2^] where P=(Fo^2^+2Fc^2^)/3'
_refine_ls_weighting_scheme calc
_refine_ls_wR_factor_gt 0.0375
_refine_ls_wR_factor_ref 0.0404
_reflns_number_gt 1646
_reflns_number_total 2435
_reflns_threshold_expression >2sigma(I)
_cod_data_source_file c4dt01127a2.cif
_cod_data_source_block 3
_cod_original_sg_symbol_H-M Pbcn
_cod_original_formula_sum 'C5 H13 Mn N2 O9.50'
_cod_database_code 7031552

loop_
_symmetry_equiv_pos_as_xyz
'x, y, z'
'-x+1/2, -y+1/2, z+1/2'
'-x, y, -z+1/2'
'x+1/2, -y+1/2, -z'
'-x, -y, -z'
'x-1/2, y-1/2, -z-1/2'
'x, -y, z-1/2'
'-x-1/2, y-1/2, z'

loop_
_atom_site_label
_atom_site_type_symbol
_atom_site_fract_x
_atom_site_fract_y
_atom_site_fract_z
_atom_site_U_iso_or_equiv
_atom_site_adp_type
_atom_site_occupancy
_atom_site_symmetry_multiplicity
_atom_site_calc_flag
_atom_site_refinement_flags
Mn1 Mn 0.646648(14) 0.72869(3) 0.21881(3) 0.01433(7) Uani 1 1 d .
O1W O 0.70773(6) 0.58291(11) 0.21967(16) 0.0198(3) Uani 1 1 d .
H1W1 H 0.6932 0.5205 0.2414 0.030 Uiso 1 1 d R
H1W2 H 0.7333 0.5668 0.1566 0.030 Uiso 1 1 d R
O2W O 0.72442(7) 0.79939(12) 0.08258(14) 0.0201(4) Uani 1 1 d .
H2W1 H 0.7232 0.8663 0.0499 0.030 Uiso 1 1 d R
H2W2 H 0.7495 0.7650 0.0258 0.030 Uiso 1 1 d R
O3W O 0.58275(7) 0.63582(13) 0.35550(16) 0.0224(4) Uani 1 1 d .
H3W1 H 0.5588 0.5844 0.3285 0.034 Uiso 1 1 d R
H3W2 H 0.5708 0.6535 0.4372 0.034 Uiso 1 1 d R
O4W O 0.58658(7) 0.67443(13) 0.04348(15) 0.0203(4) Uani 1 1 d .
H4W1 H 0.5591 0.7221 0.0219 0.030 Uiso 1 1 d R
H4W2 H 0.6086 0.6568 -0.0247 0.030 Uiso 1 1 d R
O5W O 0.66349(6) 0.36864(11) 0.29997(16) 0.0204(3) Uani 1 1 d .
H5W1 H 0.6391 0.3373 0.2440 0.031 Uiso 1 1 d R
H5W2 H 0.6986 0.3353 0.2923 0.031 Uiso 1 1 d R
O6W O 0.5000 0.46828(16) 0.2500 0.0197(5) Uani 1 2 d S
H6W1 H 0.5181 0.4202 0.2016 0.030 Uiso 1 1 d R
C1 C 0.64040(9) 0.97544(16) 0.31443(19) 0.0132(5) Uani 1 1 d .
C2 C 0.62600(9) 1.08934(17) 0.2913(2) 0.0147(5) Uani 1 1 d .
H2 H 0.6431 1.1532 0.3398 0.018 Uiso 1 1 calc R
C3 C 0.58137(10) 1.08940(17) 0.1821(2) 0.0130(5) Uani 1 1 d .
C4 C 0.68654(10) 0.92004(19) 0.4134(2) 0.0138(5) Uani 1 1 d .
C5 C 0.54837(10) 1.1841(2) 0.1059(2) 0.0137(5) Uani 1 1 d .
O1 O 0.69542(6) 0.81380(13) 0.39748(15) 0.0167(3) Uani 1 1 d .
O2 O 0.71423(6) 0.97939(12) 0.50440(15) 0.0158(3) Uani 1 1 d .
O3 O 0.50293(7) 1.15865(11) 0.02278(16) 0.0178(4) Uani 1 1 d .
O4 O 0.56868(6) 1.28348(13) 0.12833(14) 0.0166(3) Uani 1 1 d .
N1 N 0.60639(8) 0.90788(13) 0.22582(19) 0.0143(4) Uani 1 1 d .
N2 N 0.57064(8) 0.98002(15) 0.14781(18) 0.0144(4) Uani 1 1 d .
H2N H 0.5460 0.9467 0.0877 0.022 Uiso 1 1 d R

loop_
_atom_site_aniso_label
_atom_site_aniso_U_11
_atom_site_aniso_U_22
_atom_site_aniso_U_33
_atom_site_aniso_U_23
_atom_site_aniso_U_13
_atom_site_aniso_U_12
Mn1 0.01557(13) 0.01377(14) 0.01366(14) -0.00017(16) -0.00058(16) 0.00038(15)
O1W 0.0206(8) 0.0170(8) 0.0218(8) 0.0021(8) 0.0078(7) 0.0016(6)
O2W 0.0237(8) 0.0177(10) 0.0189(8) 0.0017(7) 0.0084(7) 0.0023(7)
O3W 0.0255(8) 0.0249(9) 0.0169(9) -0.0057(7) 0.0060(7) -0.0080(8)
O4W 0.0200(8) 0.0238(9) 0.0172(9) -0.0019(7) -0.0012(6) 0.0059(7)
O5W 0.0158(8) 0.0225(8) 0.0229(9) 0.0005(7) -0.0029(7) -0.0006(6)
O6W 0.0209(10) 0.0170(11) 0.0213(15) 0.000 0.0025(9) 0.000
C1 0.0121(10) 0.0158(11) 0.0116(12) -0.0019(8) 0.0030(9) -0.0007(9)
C2 0.0155(10) 0.0145(11) 0.0139(12) -0.0006(10) 0.0010(9) -0.0002(8)
C3 0.0142(10) 0.0120(11) 0.0129(12) -0.0005(8) 0.0030(8) 0.0008(9)
C4 0.0121(11) 0.0169(13) 0.0126(12) 0.0023(10) 0.0047(9) -0.0009(9)
C5 0.0136(10) 0.0159(12) 0.0116(11) 0.0006(9) 0.0040(9) -0.0016(9)
O1 0.0202(8) 0.0150(9) 0.0149(8) -0.0001(7) -0.0017(6) 0.0023(6)
O2 0.0180(7) 0.0143(9) 0.0152(9) -0.0014(7) -0.0027(6) -0.0001(6)
O3 0.0175(7) 0.0182(8) 0.0176(10) 0.0000(7) -0.0027(6) -0.0007(7)
O4 0.0177(7) 0.0163(9) 0.0158(8) 0.0007(7) -0.0015(6) 0.0007(7)
N1 0.0145(8) 0.0154(9) 0.0129(9) 0.0014(9) 0.0003(8) 0.0010(7)
N2 0.0137(9) 0.0167(11) 0.0128(10) -0.0006(8) -0.0025(8) 0.0004(8)

loop_
_atom_type_symbol
_atom_type_description
_atom_type_scat_dispersion_real
_atom_type_scat_dispersion_imag
_atom_type_scat_source
C C 0.0033 0.0016 'International Tables Vol C Tables 4.2.6.8 and 6.1.1.4'
H H 0.0000 0.0000 'International Tables Vol C Tables 4.2.6.8 and 6.1.1.4'
N N 0.0061 0.0033 'International Tables Vol C Tables 4.2.6.8 and 6.1.1.4'
Mn Mn 0.3368 0.7283 'International Tables Vol C Tables 4.2.6.8 and 6.1.1.4'
O O 0.0106 0.0060 'International Tables Vol C Tables 4.2.6.8 and 6.1.1.4'

loop_
_geom_angle_atom_site_label_1
_geom_angle_atom_site_label_2
_geom_angle_atom_site_label_3
_geom_angle
O1W Mn1 O3W 86.48(6)
O1W Mn1 O4W 95.37(6)
O3W Mn1 O4W 88.94(6)
O1W Mn1 O2W 83.63(6)
O3W Mn1 O2W 170.04(6)
O4W Mn1 O2W 93.23(6)
O1W Mn1 O1 95.84(6)
O3W Mn1 O1 91.74(6)
O4W Mn1 O1 168.79(6)
O2W Mn1 O1 88.03(5)
O1W Mn1 N1 165.21(5)
O3W Mn1 N1 103.82(6)
O4W Mn1 N1 95.41(6)
O2W Mn1 N1 85.67(6)
O1 Mn1 N1 73.56(6)
Mn1 O1W H1W1 121.2
Mn1 O1W H1W2 123.8
H1W1 O1W H1W2 102.0
Mn1 O2W H2W1 123.2
Mn1 O2W H2W2 128.9
H2W1 O2W H2W2 103.0
Mn1 O3W H3W1 123.0
Mn1 O3W H3W2 127.9
H3W1 O3W H3W2 107.6
Mn1 O4W H4W1 112.1
Mn1 O4W H4W2 112.5
H4W1 O4W H4W2 110.3
H5W1 O5W H5W2 104.6
N1 C1 C2 111.09(17)
N1 C1 C4 117.66(18)
C2 C1 C4 131.21(19)
C3 C2 C1 105.00(18)
C3 C2 H2 127.5
C1 C2 H2 127.5
N2 C3 C2 106.84(17)
N2 C3 C5 121.52(18)
C2 C3 C5 131.63(19)
O2 C4 O1 124.7(2)
O2 C4 C1 118.89(19)
O1 C4 C1 116.44(19)
O3 C5 O4 124.80(19)
O3 C5 C3 117.54(19)
O4 C5 C3 117.65(18)
C4 O1 Mn1 118.25(13)
N2 N1 C1 104.63(16)
N2 N1 Mn1 140.15(14)
C1 N1 Mn1 112.48(12)
N1 N2 C3 112.43(16)
N1 N2 H2N 113.5
C3 N2 H2N 134.1

loop_
_geom_bond_atom_site_label_1
_geom_bond_atom_site_label_2
_geom_bond_distance
Mn1 O1W 2.1189(13)
Mn1 O3W 2.1437(15)
Mn1 O4W 2.1719(15)
Mn1 O2W 2.2119(14)
Mn1 O1 2.2169(15)
Mn1 N1 2.2650(16)
O1W H1W1 0.8190
O1W H1W2 0.8186
O2W H2W1 0.8484
O2W H2W2 0.8485
O3W H3W1 0.8188
O3W H3W2 0.8451
O4W H4W1 0.8184
O4W H4W2 0.8184
O5W H5W1 0.8185
O5W H5W2 0.8178
O6W H6W1 0.8192
C1 N1 1.353(2)
C1 C2 1.391(3)
C1 C4 1.484(3)
C2 C3 1.384(3)
C2 H2 0.9500
C3 N2 1.348(3)
C3 C5 1.492(3)
C4 O2 1.251(3)
C4 O1 1.274(2)
C5 O3 1.255(2)
C5 O4 1.260(2)
N1 N2 1.345(2)
N2 H2N 0.8579
